data_8104958
loop_
_publ_author_name
'Li, Kaihao'
'Wu, Jinping'
'Lan, Hairong'
'Wang, Junmin'
'Yuan, Juan'

_publ_section_title
;
 Crystal structure of
 (4&#x2032;E)-6&#x2032;-(diethylamino)-2-[(E)-[(6-methylpyridin-2-yl)methylidene]amino]-4&#x2032;-{2-[(2E)-1,3,3-trimethyl-2,3-dihydro-1H-indol-2-ylidene]ethylidene}-1&#x2032;,2,2&#x2032;,3,3&#x2032;,4&#x2032;-hexahydrospiro[isoindole-1,9&#x2032;-xanthene]-3-one,
 C44H45N5O2
;
_journal_issue 1
_journal_name_full 'Zeitschrift f\"ur Kristallographie - New Crystal Structures'
_journal_page_first 51
_journal_page_last 54
_journal_paper_doi 10.1515/ncrs-2021-0363
_journal_volume 237
_journal_year 2022
_chemical_formula_moiety 'C44 H45 N5 O2'
_chemical_formula_sum 'C44 H45 N5 O2'
_chemical_formula_weight 675.85
_space_group_crystal_system triclinic
_space_group_IT_number 2
_space_group_name_Hall '-P 1'
_space_group_name_H-M_alt 'P -1'
_atom_sites_solution_hydrogens geom
_atom_sites_solution_primary direct
_cell_angle_alpha 98.879(3)
_cell_angle_beta 102.025(3)
_cell_angle_gamma 91.122(3)
_cell_formula_units_Z 2
_cell_length_a 11.2140(4)
_cell_length_b 11.9932(5)
_cell_length_c 14.2703(5)
_cell_measurement_reflns_used 4412
_cell_measurement_temperature 293(2)
_cell_measurement_theta_max 70.3180
_cell_measurement_theta_min 4.0120
_cell_volume 1851.97(12)
_computing_cell_refinement 'CrysAlis^Pro^ [1]'
_computing_data_collection 'CrysAlis^Pro^ [1]'
_computing_data_reduction 'CrysAlis^Pro^ [1]'
_computing_molecular_graphics 'Olex2 [2]'
_computing_publication_material 'Olex2 [2]'
_computing_structure_refinement 'ShelXL (Sheldrick, 2015) [3]'
_computing_structure_solution 'ShelXT-2015 [4]'
_diffrn_ambient_temperature 293(2)
_diffrn_detector 'CCD plate'
_diffrn_detector_area_resol_mean 16.2312
_diffrn_detector_type Eos
_diffrn_measured_fraction_theta_full 0.999
_diffrn_measured_fraction_theta_max 0.999
_diffrn_measurement_details
;
List of Runs (angles in degrees, time in seconds):

  # Type    Start    End  Width  t~exp~   \w     \q     \k     \f   Frames
--------------------------------------------------------------------------
  1  \w   -108.00 -33.00   0.60    5.00    --  -33.50 178.00  30.00  125
  2  \w    -80.00  -9.80   0.60    5.00    --  -33.50 -77.00  30.00  117
  3  \w   -101.00 -68.00   0.60    5.00    --  -33.50 -57.00 -90.00   55
  4  \w     51.80  77.00   0.60    5.00    --   36.47 -99.00  90.00   42
  5  \w     33.60 104.40   0.60    5.00    --   36.47  57.00  90.00  118
  6  \w     60.00  89.40   0.60    5.00    --   36.47 178.00  90.00   49
  7  \w     48.00  93.60   0.60    5.00    --   36.47  37.00   0.00   76
  8  \w     -1.00  76.40   0.60    5.00    --   36.47 -99.00-180.00  129
  9  \w     31.00  88.00   0.60    5.00    --   36.47  57.00-120.00   95
 10  \w    -32.00  54.40   0.60    5.00    --   36.47 -57.00 -60.00  144
 11  \w     10.00  44.20   0.60    5.00    --   36.47  77.00   0.00   57
 12  \w     -8.00  62.20   0.60    5.00    --   36.47 -77.00-120.00  117
 13  \w     -3.00  22.20   0.60    5.00    --   36.47 -99.00  90.00   42
 14  \w     71.00  97.40   0.60    5.00    --   36.47  57.00 150.00   44
 15  \w     66.00 104.40   0.60    5.00    --   36.47  77.00   0.00   64
 16  \w     85.00 173.20   0.60   22.50    --  108.00  77.00-180.00  147
 17  \w    102.00 171.60   0.60   22.50    --  108.00  61.00 -60.00  116
 18  \w    103.00 145.00   0.60   22.50    --  108.00 111.00  30.00   70
 19  \w     63.00 105.60   0.60   22.50    --  108.00 -94.00 120.00   71
 20  \w     55.00 109.60   0.60   22.50    --  108.00-111.00  90.00   91
 21  \w     38.00 110.00   0.60   22.50    --  108.00 -94.00 -90.00  120
 22  \w     38.00 127.40   0.60   22.50    --  108.00 -45.00-120.00  149
 23  \w     41.00 104.00   0.60   22.50    --  108.00 -61.00 120.00  105
 24  \w     89.00 146.00   0.60   22.50    --  108.00  45.00  90.00   95
 25  \w     39.00  78.60   0.60   22.50    --  108.00 -77.00  90.00   66
 26  \w    104.00 152.00   0.60   22.50    --  108.00  61.00 -30.00   80
 27  \w     87.00 144.60   0.60   22.50    --  108.00 178.00 120.00   96
 28  \w     70.00 112.00   0.60   22.50    --  108.00-111.00-120.00   70
 29  \w    119.00 145.40   0.60   22.50    --  108.00 111.00 150.00   44
 30  \w    117.00 174.60   0.60   22.50    --  108.00  61.00 -90.00   96
 31  \w     79.00 173.20   0.60   22.50    --  108.00  77.00-150.00  157
;
_diffrn_measurement_device 'four-circle diffractometer'
_diffrn_measurement_device_type 'Xcalibur, Eos, Gemini'
_diffrn_measurement_method '\w scans'
_diffrn_orient_matrix_type 'CrysAlisPro convention (1999,Acta A55,543-557)'
_diffrn_orient_matrix_UB_11 -0.0922087000
_diffrn_orient_matrix_UB_12 0.0893689000
_diffrn_orient_matrix_UB_13 -0.0272049000
_diffrn_orient_matrix_UB_21 -0.0763960000
_diffrn_orient_matrix_UB_22 -0.0361700000
_diffrn_orient_matrix_UB_23 0.0693661000
_diffrn_orient_matrix_UB_31 0.0738038000
_diffrn_orient_matrix_UB_32 0.0875002000
_diffrn_orient_matrix_UB_33 0.0834259000
_diffrn_radiation_monochromator graphite
_diffrn_radiation_probe x-ray
_diffrn_radiation_type CuK\a
_diffrn_radiation_wavelength 1.54184
_diffrn_reflns_av_R_equivalents 0.0257
_diffrn_reflns_av_unetI/netI 0.0356
_diffrn_reflns_Laue_measured_fraction_full 0.999
_diffrn_reflns_Laue_measured_fraction_max 0.999
_diffrn_reflns_limit_h_max 13
_diffrn_reflns_limit_h_min -13
_diffrn_reflns_limit_k_max 14
_diffrn_reflns_limit_k_min -14
_diffrn_reflns_limit_l_max 17
_diffrn_reflns_limit_l_min -16
_diffrn_reflns_number 13570
_diffrn_reflns_point_group_measured_fraction_full 0.999
_diffrn_reflns_point_group_measured_fraction_max 0.999
_diffrn_reflns_theta_full 67.067
_diffrn_reflns_theta_max 67.067
_diffrn_reflns_theta_min 3.736
_diffrn_source 'fine-focus sealed X-ray tube'
_diffrn_source_type 'Enhance (Cu) X-ray Source'
_exptl_absorpt_coefficient_mu 0.589
_exptl_absorpt_correction_T_max 1.00000
_exptl_absorpt_correction_T_min 0.92212
_exptl_absorpt_correction_type multi-scan
_exptl_absorpt_process_details
;
CrysAlisPro 1.171.40.53 (Rigaku Oxford Diffraction, 2019)
Empirical absorption correction using spherical harmonics,
 implemented in SCALE3 ABSPACK scaling algorithm.
;
_exptl_crystal_colour yellow
_exptl_crystal_colour_primary yellow
_exptl_crystal_density_diffrn 1.212
_exptl_crystal_description block
_exptl_crystal_F_000 720
_exptl_crystal_size_max 0.13
_exptl_crystal_size_mid 0.1
_exptl_crystal_size_min 0.08
_refine_diff_density_max 0.283
_refine_diff_density_min -0.192
_refine_diff_density_rms 0.039
_refine_ls_extinction_coef .
_refine_ls_extinction_method none
_refine_ls_goodness_of_fit_ref 1.017
_refine_ls_hydrogen_treatment constr
_refine_ls_matrix_type full
_refine_ls_number_parameters 476
_refine_ls_number_reflns 6625
_refine_ls_number_restraints 5
_refine_ls_restrained_S_all 1.017
_refine_ls_R_factor_all 0.0716
_refine_ls_R_factor_gt 0.0549
_refine_ls_shift/su_max 0.000
_refine_ls_shift/su_mean 0.000
_refine_ls_structure_factor_coef Fsqd
_refine_ls_weighting_details 'w=1/[\s^2^(Fo^2^)+(0.0832P)^2^+0.3616P] where P=(Fo^2^+2Fc^2^)/3'
_refine_ls_weighting_scheme calc
_refine_ls_wR_factor_gt 0.1456
_refine_ls_wR_factor_ref 0.1616
_reflns_Friedel_coverage 0.000
_reflns_Friedel_fraction_full .
_reflns_Friedel_fraction_max .
_reflns_number_gt 5090
_reflns_number_total 6625
_reflns_threshold_expression 'I > 2\s(I)'
_cod_data_source_file suppl_j_ncrs-2021-0363_suppl.cif
_cod_data_source_block 1
_cod_original_cell_volume 1851.98(12)
_cod_database_code 8104958
_chemical_oxdiff_formula C30H3O5N2
_chemical_oxdiff_usercomment r
_shelx_space_group_comment
;
The symmetry employed for this shelxl refinement is uniquely defined
by the following loop, which should always be used as a source of
symmetry information in preference to the above space-group names.
They are only intended as comments.
;
_shelx_estimated_absorpt_t_max 0.954
_shelx_estimated_absorpt_t_min 0.927
_reflns_odcompleteness_completeness 99.91
_reflns_odcompleteness_iscentric 1
_reflns_odcompleteness_theta 66.97
_olex2_refinement_description
;
1. Fixed Uiso
 At 1.2 times of:
  All C(H) groups, All C(H,H) groups
 At 1.5 times of:
  All C(H,H,H) groups
2. Restrained distances
 C13A-C12A
 1.54 with sigma of 0.02
 C12A-C11A
 1.54 with sigma of 0.02
 C8-C13A
 1.54 with sigma of 0.02
 C13-C12
 1.54 with sigma of 0.02
 C11-C12
 1.54 with sigma of 0.02
3. Uiso/Uaniso restraints and constraints
Uanis(C12) = Uanis(C12A)
Uanis(C13) = Uanis(C13A)
Uanis(C11) = Uanis(C11A)
4. Others
 Sof(C12A)=Sof(H12C)=Sof(H12D)=Sof(C13A)=Sof(H13C)=Sof(H13D)=Sof(C11A)=
 Sof(H11C)=Sof(H11D)=1-FVAR(1)
 Sof(C11)=Sof(H11A)=Sof(H11B)=Sof(C12)=Sof(H12A)=Sof(H12B)=Sof(C13)=Sof(H13A)=
 Sof(H13B)=FVAR(1)
5.a Secondary CH2 refined with riding coordinates:
 C11(H11A,H11B), C12(H12A,H12B), C13(H13A,H13B), C41(H41A,H41B), C43(H43A,
 H43B), C12A(H12C,H12D), C13A(H13C,H13D), C11A(H11C,H11D)
5.b Aromatic/amide H refined with riding coordinates:
 C1(H1), C2(H2), C4(H4), C17(H17), C18(H18), C19(H19), C20(H20), C21(H21),
 C23(H23), C24(H24), C25(H25), C28(H28), C29(H29), C34(H34), C35(H35), C36(H36),
  C37(H37)
5.c Idealised Me refined as rotating group:
 C27(H27A,H27B,H27C), C38(H38A,H38B,H38C), C39(H39A,H39B,H39C), C40(H40A,H40B,
 H40C), C42(H42A,H42B,H42C), C44(H44A,H44B,H44C)
;

loop_
_space_group_symop_operation_xyz
'x, y, z'
'-x, -y, -z'

loop_
_atom_site_label
_atom_site_type_symbol
_atom_site_fract_x
_atom_site_fract_y
_atom_site_fract_z
_atom_site_U_iso_or_equiv
_atom_site_adp_type
_atom_site_occupancy
_atom_site_site_symmetry_order
_atom_site_calc_flag
_atom_site_refinement_flags_posn
_atom_site_refinement_flags_adp
_atom_site_refinement_flags_occupancy
_atom_site_disorder_assembly
_atom_site_disorder_group
O1 O 0.76362(15) 0.76100(12) 0.06274(10) 0.0535(4) Uani 1 1 d . . . . .
O2 O 0.85795(16) 1.10183(16) 0.46464(11) 0.0687(5) Uani 1 1 d . . . . .
N1 N 0.79305(15) 0.98582(14) 0.31579(12) 0.0444(4) Uani 1 1 d . . . . .
N2 N 0.68178(15) 0.95996(14) 0.33397(12) 0.0441(4) Uani 1 1 d . . . . .
N3 N 0.40401(16) 0.80511(15) 0.22073(14) 0.0528(4) Uani 1 1 d . . . . .
N4 N 0.44883(18) 0.68512(15) -0.35587(13) 0.0563(5) Uani 1 1 d . . . . .
N5 N 0.9405(2) 0.46757(17) 0.22652(16) 0.0699(6) Uani 1 1 d . . . . .
C1 C 0.92517(19) 0.77190(18) 0.31349(15) 0.0489(5) Uani 1 1 d . . . . .
H1 H 0.9508 0.8226 0.3709 0.059 Uiso 1 1 calc R . . . .
C2 C 0.9486(2) 0.6599(2) 0.31324(16) 0.0545(5) Uani 1 1 d . . . . .
H2 H 0.9880 0.6366 0.3705 0.065 Uiso 1 1 calc R . . . .
C3 C 0.9139(2) 0.57940(18) 0.22766(16) 0.0503(5) Uani 1 1 d . . . . .
C4 C 0.8517(2) 0.61967(17) 0.14512(15) 0.0478(5) Uani 1 1 d . . . . .
H4 H 0.8261 0.5697 0.0873 0.057 Uiso 1 1 calc R . . . .
C5 C 0.82739(18) 0.73266(16) 0.14808(14) 0.0424(4) Uani 1 1 d . . . . .
C6 C 0.86455(17) 0.81227(16) 0.23110(13) 0.0410(4) Uani 1 1 d . . . . .
C7 C 0.84398(17) 0.93617(16) 0.22998(14) 0.0414(4) Uani 1 1 d . . . . .
C8 C 0.76765(18) 0.95574(16) 0.13445(14) 0.0425(4) Uani 1 1 d D . . . .
C9 C 0.73562(18) 0.87235(16) 0.05851(14) 0.0425(4) Uani 1 1 d . . . . .
C10 C 0.66598(19) 0.88652(17) -0.03697(14) 0.0444(4) Uani 1 1 d . . . . .
C11 C 0.6399(3) 1.0058(4) -0.0550(3) 0.0500(9) Uani 0.830(5) 1 d D . P A 1
H11A H 0.5561 1.0202 -0.0512 0.060 Uiso 0.830(5) 1 calc R . P A 1
H11B H 0.6489 1.0127 -0.1201 0.060 Uiso 0.830(5) 1 calc R . P A 1
C12 C 0.7250(3) 1.0940(2) 0.0179(2) 0.0592(8) Uani 0.830(5) 1 d D . P A 1
H12A H 0.6969 1.1688 0.0108 0.071 Uiso 0.830(5) 1 calc R . P A 1
H12B H 0.8065 1.0904 0.0049 0.071 Uiso 0.830(5) 1 calc R . P A 1
C13 C 0.7291(3) 1.0738(3) 0.1218(3) 0.0506(9) Uani 0.830(5) 1 d D . P A 1
H13A H 0.7863 1.1288 0.1668 0.061 Uiso 0.830(5) 1 calc R . P A 1
H13B H 0.6490 1.0838 0.1366 0.061 Uiso 0.830(5) 1 calc R . P A 1
C14 C 0.87521(19) 1.05826(18) 0.38669(15) 0.0477(5) Uani 1 1 d . . . . .
C15 C 0.98309(19) 1.07136(17) 0.34444(15) 0.0469(5) Uani 1 1 d . . . . .
C16 C 0.96482(18) 1.00598(16) 0.25407(15) 0.0449(4) Uani 1 1 d . . . . .
C17 C 1.0477(2) 1.01039(19) 0.19607(17) 0.0549(5) Uani 1 1 d . . . . .
H17 H 1.0349 0.9671 0.1345 0.066 Uiso 1 1 calc R . . . .
C18 C 1.1515(2) 1.0818(2) 0.2325(2) 0.0648(6) Uani 1 1 d . . . . .
H18 H 1.2082 1.0875 0.1941 0.078 Uiso 1 1 calc R . . . .
C19 C 1.1722(2) 1.1444(2) 0.3245(2) 0.0645(6) Uani 1 1 d . . . . .
H19 H 1.2435 1.1899 0.3479 0.077 Uiso 1 1 calc R . . . .
C20 C 1.0885(2) 1.1404(2) 0.38217(18) 0.0590(6) Uani 1 1 d . . . . .
H20 H 1.1019 1.1825 0.4442 0.071 Uiso 1 1 calc R . . . .
C21 C 0.60486(18) 0.89185(16) 0.27227(14) 0.0440(4) Uani 1 1 d . . . . .
H21 H 0.6250 0.8557 0.2156 0.053 Uiso 1 1 calc R . . . .
C22 C 0.48291(18) 0.87134(16) 0.29230(15) 0.0441(4) Uani 1 1 d . . . . .
C23 C 0.4531(2) 0.9201(2) 0.37763(17) 0.0550(5) Uani 1 1 d . . . . .
H23 H 0.5105 0.9659 0.4251 0.066 Uiso 1 1 calc R . . . .
C24 C 0.3372(2) 0.9001(2) 0.39181(19) 0.0654(6) Uani 1 1 d . . . . .
H24 H 0.3149 0.9322 0.4488 0.078 Uiso 1 1 calc R . . . .
C25 C 0.2562(2) 0.8323(2) 0.3205(2) 0.0681(7) Uani 1 1 d . . . . .
H25 H 0.1777 0.8169 0.3288 0.082 Uiso 1 1 calc R . . . .
C26 C 0.2905(2) 0.7865(2) 0.2363(2) 0.0605(6) Uani 1 1 d . . . . .
C27 C 0.2009(3) 0.7154(3) 0.1537(3) 0.0877(9) Uani 1 1 d . . . . .
H27A H 0.1378 0.7616 0.1269 0.132 Uiso 1 1 calc GR . . . .
H27B H 0.1652 0.6550 0.1775 0.132 Uiso 1 1 calc GR . . . .
H27C H 0.2428 0.6844 0.1042 0.132 Uiso 1 1 calc GR . . . .
C28 C 0.62053(19) 0.79443(17) -0.10326(15) 0.0467(5) Uani 1 1 d . . . . .
H28 H 0.6341 0.7251 -0.0825 0.056 Uiso 1 1 calc R . . . .
C29 C 0.55418(19) 0.78962(17) -0.20126(15) 0.0475(5) Uani 1 1 d . . . . .
H29 H 0.5438 0.8568 -0.2262 0.057 Uiso 1 1 calc R . . . .
C30 C 0.50555(19) 0.69196(18) -0.25982(15) 0.0468(5) Uani 1 1 d . . . . .
C31 C 0.4975(2) 0.57305(19) -0.23282(17) 0.0567(6) Uani 1 1 d . . . . .
C32 C 0.4280(2) 0.5057(2) -0.32771(18) 0.0601(6) Uani 1 1 d . . . . .
C33 C 0.4040(2) 0.57556(19) -0.39718(17) 0.0563(6) Uani 1 1 d . . . . .
C34 C 0.3449(2) 0.5340(2) -0.49186(19) 0.0703(7) Uani 1 1 d . . . . .
H34 H 0.3297 0.5806 -0.5389 0.084 Uiso 1 1 calc R . . . .
C35 C 0.3091(3) 0.4192(3) -0.5136(2) 0.0839(9) Uani 1 1 d . . . . .
H35 H 0.2689 0.3889 -0.5765 0.101 Uiso 1 1 calc R . . . .
C36 C 0.3316(3) 0.3502(2) -0.4449(3) 0.0910(10) Uani 1 1 d . . . . .
H36 H 0.3068 0.2740 -0.4615 0.109 Uiso 1 1 calc R . . . .
C37 C 0.3913(3) 0.3930(2) -0.3506(2) 0.0811(9) Uani 1 1 d . . . . .
H37 H 0.4063 0.3463 -0.3036 0.097 Uiso 1 1 calc R . . . .
C38 C 0.4262(3) 0.5702(3) -0.1531(2) 0.0877(10) Uani 1 1 d . . . . .
H38A H 0.4709 0.6139 -0.0937 0.132 Uiso 1 1 calc GR . . . .
H38B H 0.4144 0.4935 -0.1439 0.132 Uiso 1 1 calc GR . . . .
H38C H 0.3482 0.6014 -0.1717 0.132 Uiso 1 1 calc GR . . . .
C39 C 0.6239(3) 0.5242(2) -0.2061(2) 0.0848(10) Uani 1 1 d . . . . .
H39A H 0.6714 0.5377 -0.2523 0.127 Uiso 1 1 calc GR . . . .
H39B H 0.6140 0.4443 -0.2069 0.127 Uiso 1 1 calc GR . . . .
H39C H 0.6649 0.5601 -0.1423 0.127 Uiso 1 1 calc GR . . . .
C40 C 0.4376(3) 0.7785(2) -0.40894(19) 0.0762(8) Uani 1 1 d . . . . .
H40A H 0.3669 0.8186 -0.3990 0.114 Uiso 1 1 calc GR . . . .
H40B H 0.4294 0.7506 -0.4769 0.114 Uiso 1 1 calc GR . . . .
H40C H 0.5092 0.8285 -0.3863 0.114 Uiso 1 1 calc GR . . . .
C41 C 1.0005(3) 0.4261(2) 0.3139(2) 0.0766(8) Uani 1 1 d . . . . .
H41A H 1.0610 0.4831 0.3525 0.092 Uiso 1 1 calc R . . . .
H41B H 1.0429 0.3591 0.2957 0.092 Uiso 1 1 calc R . . . .
C42 C 0.9129(4) 0.3977(3) 0.3746(3) 0.1156(14) Uani 1 1 d . . . . .
H42A H 0.8570 0.3368 0.3387 0.173 Uiso 1 1 calc GR . . . .
H42B H 0.8682 0.4628 0.3907 0.173 Uiso 1 1 calc GR . . . .
H42C H 0.9576 0.3753 0.4332 0.173 Uiso 1 1 calc GR . . . .
C43 C 0.9177(3) 0.3855(2) 0.1378(2) 0.0679(7) Uani 1 1 d . . . . .
H43A H 0.8492 0.4081 0.0922 0.081 Uiso 1 1 calc R . . . .
H43B H 0.8950 0.3127 0.1523 0.081 Uiso 1 1 calc R . . . .
C44 C 1.0243(4) 0.3734(4) 0.0915(3) 0.1162(14) Uani 1 1 d . . . . .
H44A H 1.0063 0.3139 0.0365 0.174 Uiso 1 1 calc GR . . . .
H44B H 1.0938 0.3556 0.1374 0.174 Uiso 1 1 calc GR . . . .
H44C H 1.0418 0.4431 0.0704 0.174 Uiso 1 1 calc GR . . . .
C12A C 0.6581(17) 1.0873(12) 0.0434(11) 0.0592(8) Uani 0.170(5) 1 d D . P A 2
H12C H 0.5822 1.0633 0.0585 0.071 Uiso 0.170(5) 1 calc R . P A 2
H12D H 0.6516 1.1647 0.0316 0.071 Uiso 0.170(5) 1 calc R . P A 2
C13A C 0.763(2) 1.0818(15) 0.129(2) 0.0506(9) Uani 0.170(5) 1 d D . P A 2
H13C H 0.8395 1.1111 0.1180 0.061 Uiso 0.170(5) 1 calc R . P A 2
H13D H 0.7476 1.1241 0.1887 0.061 Uiso 0.170(5) 1 calc R . P A 2
C11A C 0.678(2) 1.012(2) -0.0473(17) 0.0500(9) Uani 0.170(5) 1 d D . P A 2
H11C H 0.7590 1.0293 -0.0575 0.060 Uiso 0.170(5) 1 calc R . P A 2
H11D H 0.6187 1.0267 -0.1033 0.060 Uiso 0.170(5) 1 calc R . P A 2

loop_
_atom_site_aniso_label
_atom_site_aniso_U_11
_atom_site_aniso_U_22
_atom_site_aniso_U_33
_atom_site_aniso_U_23
_atom_site_aniso_U_13
_atom_site_aniso_U_12
O1 0.0740(10) 0.0372(7) 0.0407(7) -0.0009(6) -0.0020(7) 0.0005(7)
O2 0.0632(10) 0.0838(12) 0.0496(9) -0.0232(8) 0.0178(7) -0.0190(9)
N1 0.0412(9) 0.0457(9) 0.0439(9) -0.0065(7) 0.0152(7) -0.0102(7)
N2 0.0412(9) 0.0443(9) 0.0470(9) 0.0012(7) 0.0153(7) -0.0049(7)
N3 0.0462(10) 0.0487(10) 0.0605(11) 0.0096(8) 0.0047(8) -0.0056(8)
N4 0.0658(12) 0.0466(10) 0.0490(10) 0.0056(8) -0.0029(8) 0.0015(8)
N5 0.0919(16) 0.0508(11) 0.0621(12) 0.0099(9) 0.0039(11) 0.0135(10)
C1 0.0493(11) 0.0525(12) 0.0406(10) -0.0020(9) 0.0078(8) -0.0073(9)
C2 0.0571(13) 0.0587(13) 0.0447(11) 0.0101(9) 0.0030(9) 0.0004(10)
C3 0.0512(12) 0.0479(11) 0.0511(11) 0.0080(9) 0.0102(9) -0.0012(9)
C4 0.0549(12) 0.0405(10) 0.0433(10) -0.0017(8) 0.0065(9) -0.0049(9)
C5 0.0435(10) 0.0415(10) 0.0400(10) 0.0021(8) 0.0084(8) -0.0050(8)
C6 0.0386(10) 0.0437(10) 0.0401(10) 0.0004(8) 0.0123(8) -0.0060(8)
C7 0.0405(10) 0.0404(10) 0.0416(10) -0.0041(8) 0.0135(8) -0.0080(8)
C8 0.0445(10) 0.0394(10) 0.0434(10) -0.0002(8) 0.0148(8) -0.0051(8)
C9 0.0452(10) 0.0370(10) 0.0449(10) 0.0008(8) 0.0138(8) -0.0053(8)
C10 0.0485(11) 0.0425(10) 0.0427(10) 0.0046(8) 0.0129(8) -0.0032(8)
C11 0.057(2) 0.0451(13) 0.0468(14) 0.0068(10) 0.0096(18) 0.0033(19)
C12 0.072(2) 0.0408(13) 0.0631(17) 0.0102(12) 0.0113(14) -0.0023(13)
C13 0.051(2) 0.0385(12) 0.0550(15) -0.0048(10) 0.0039(18) -0.0051(14)
C14 0.0454(11) 0.0489(11) 0.0440(11) -0.0063(9) 0.0098(8) -0.0076(9)
C15 0.0437(11) 0.0431(10) 0.0500(11) -0.0020(9) 0.0094(9) -0.0067(8)
C16 0.0428(10) 0.0390(10) 0.0511(11) 0.0003(8) 0.0116(8) -0.0057(8)
C17 0.0528(12) 0.0526(12) 0.0605(13) -0.0026(10) 0.0244(10) -0.0072(10)
C18 0.0516(13) 0.0592(14) 0.0878(18) 0.0039(12) 0.0315(12) -0.0087(10)
C19 0.0440(12) 0.0523(13) 0.0920(18) -0.0043(12) 0.0160(12) -0.0139(10)
C20 0.0469(12) 0.0539(13) 0.0660(14) -0.0123(11) 0.0066(10) -0.0117(10)
C21 0.0456(11) 0.0425(10) 0.0437(10) 0.0016(8) 0.0136(8) -0.0042(8)
C22 0.0426(10) 0.0399(10) 0.0498(11) 0.0108(8) 0.0081(8) -0.0025(8)
C23 0.0515(12) 0.0614(13) 0.0538(12) 0.0086(10) 0.0162(10) -0.0026(10)
C24 0.0522(13) 0.0819(17) 0.0699(15) 0.0219(13) 0.0240(12) 0.0047(12)
C25 0.0421(12) 0.0809(17) 0.0894(18) 0.0299(15) 0.0205(12) 0.0019(11)
C26 0.0434(12) 0.0566(13) 0.0788(16) 0.0217(12) -0.0004(11) -0.0078(10)
C27 0.0552(16) 0.084(2) 0.110(2) 0.0122(17) -0.0099(15) -0.0139(14)
C28 0.0493(11) 0.0431(10) 0.0462(11) 0.0057(8) 0.0086(9) -0.0031(8)
C29 0.0509(12) 0.0431(11) 0.0474(11) 0.0074(8) 0.0078(9) -0.0005(8)
C30 0.0441(11) 0.0467(11) 0.0465(11) 0.0060(8) 0.0042(8) 0.0019(8)
C31 0.0598(14) 0.0472(12) 0.0557(13) 0.0088(10) -0.0037(10) -0.0062(10)
C32 0.0550(13) 0.0499(12) 0.0657(14) 0.0023(11) -0.0036(11) -0.0033(10)
C33 0.0487(12) 0.0513(12) 0.0592(13) -0.0018(10) -0.0020(10) 0.0032(9)
C34 0.0696(16) 0.0688(16) 0.0576(14) -0.0049(12) -0.0090(12) 0.0044(12)
C35 0.0720(18) 0.0742(18) 0.0806(19) -0.0210(16) -0.0151(15) -0.0003(14)
C36 0.086(2) 0.0544(15) 0.106(2) -0.0129(16) -0.0191(18) -0.0114(14)
C37 0.0831(19) 0.0496(14) 0.094(2) 0.0047(13) -0.0129(16) -0.0099(13)
C38 0.103(2) 0.088(2) 0.0695(17) 0.0183(15) 0.0122(16) -0.0371(18)
C39 0.082(2) 0.0521(14) 0.097(2) 0.0036(14) -0.0261(16) 0.0106(13)
C40 0.103(2) 0.0574(14) 0.0585(14) 0.0125(11) -0.0068(14) 0.0062(14)
C41 0.091(2) 0.0639(16) 0.0733(17) 0.0170(13) 0.0076(14) 0.0226(14)
C42 0.157(4) 0.102(3) 0.112(3) 0.046(2) 0.059(3) 0.035(3)
C43 0.0742(17) 0.0436(12) 0.0780(17) 0.0044(11) 0.0028(13) 0.0023(11)
C44 0.099(3) 0.151(4) 0.088(2) -0.022(2) 0.029(2) 0.000(2)
C12A 0.072(2) 0.0408(13) 0.0631(17) 0.0102(12) 0.0113(14) -0.0023(13)
C13A 0.051(2) 0.0385(12) 0.0550(15) -0.0048(10) 0.0039(18) -0.0051(14)
C11A 0.057(2) 0.0451(13) 0.0468(14) 0.0068(10) 0.0096(18) 0.0033(19)

loop_
_atom_type_symbol
_atom_type_description
_atom_type_scat_dispersion_real
_atom_type_scat_dispersion_imag
_atom_type_scat_source
C C 0.0181 0.0091 'International Tables Vol C Tables 4.2.6.8 and 6.1.1.4'
H H 0.0000 0.0000 'International Tables Vol C Tables 4.2.6.8 and 6.1.1.4'
N N 0.0311 0.0180 'International Tables Vol C Tables 4.2.6.8 and 6.1.1.4'
O O 0.0492 0.0322 'International Tables Vol C Tables 4.2.6.8 and 6.1.1.4'

loop_
_geom_angle_atom_site_label_1
_geom_angle_atom_site_label_2
_geom_angle_atom_site_label_3
_geom_angle
_geom_angle_site_symmetry_1
_geom_angle_site_symmetry_3
C5 O1 C9 119.57(15) . .
N2 N1 C7 127.18(15) . .
N2 N1 C14 118.37(16) . .
C14 N1 C7 114.19(15) . .
C21 N2 N1 120.58(16) . .
C22 N3 C26 116.6(2) . .
C30 N4 C33 111.81(19) . .
C30 N4 C40 124.86(19) . .
C33 N4 C40 123.3(2) . .
C3 N5 C41 121.6(2) . .
C3 N5 C43 122.5(2) . .
C41 N5 C43 115.7(2) . .
C2 C1 H1 118.8 . .
C2 C1 C6 122.45(19) . .
C6 C1 H1 118.8 . .
C1 C2 H2 119.4 . .
C1 C2 C3 121.2(2) . .
C3 C2 H2 119.4 . .
N5 C3 C2 121.4(2) . .
N5 C3 C4 122.3(2) . .
C4 C3 C2 116.3(2) . .
C3 C4 H4 119.5 . .
C5 C4 C3 121.08(18) . .
C5 C4 H4 119.5 . .
O1 C5 C4 115.39(17) . .
O1 C5 C6 121.95(18) . .
C4 C5 C6 122.66(19) . .
C1 C6 C7 122.52(17) . .
C5 C6 C1 116.20(19) . .
C5 C6 C7 121.24(18) . .
N1 C7 C6 110.47(16) . .
N1 C7 C8 113.18(16) . .
N1 C7 C16 98.92(14) . .
C6 C7 C16 111.23(16) . .
C8 C7 C6 111.65(15) . .
C8 C7 C16 110.77(16) . .
C7 C8 C13 119.5(2) . .
C7 C8 C13A 110.8(8) . .
C9 C8 C7 122.01(18) . .
C9 C8 C13 118.4(2) . .
C9 C8 C13A 125.3(10) . .
O1 C9 C10 112.07(16) . .
C8 C9 O1 123.19(19) . .
C8 C9 C10 124.73(19) . .
C9 C10 C11 117.7(2) . .
C9 C10 C11A 108.3(9) . .
C28 C10 C9 119.72(19) . .
C28 C10 C11 122.4(2) . .
C28 C10 C11A 131.1(9) . .
C10 C11 H11A 109.2 . .
C10 C11 H11B 109.2 . .
C10 C11 C12 112.2(3) . .
H11A C11 H11B 107.9 . .
C12 C11 H11A 109.2 . .
C12 C11 H11B 109.2 . .
C11 C12 H12A 109.5 . .
C11 C12 H12B 109.5 . .
C11 C12 C13 110.8(3) . .
H12A C12 H12B 108.1 . .
C13 C12 H12A 109.5 . .
C13 C12 H12B 109.5 . .
C8 C13 C12 111.0(3) . .
C8 C13 H13A 109.4 . .
C8 C13 H13B 109.4 . .
C12 C13 H13A 109.4 . .
C12 C13 H13B 109.4 . .
H13A C13 H13B 108.0 . .
O2 C14 N1 126.10(19) . .
O2 C14 C15 128.78(19) . .
N1 C14 C15 105.09(16) . .
C16 C15 C14 109.68(17) . .
C16 C15 C20 121.3(2) . .
C20 C15 C14 128.93(19) . .
C15 C16 C7 111.42(17) . .
C17 C16 C7 127.47(18) . .
C17 C16 C15 121.08(19) . .
C16 C17 H17 121.2 . .
C16 C17 C18 117.6(2) . .
C18 C17 H17 121.2 . .
C17 C18 H18 119.3 . .
C19 C18 C17 121.4(2) . .
C19 C18 H18 119.3 . .
C18 C19 H19 119.6 . .
C20 C19 C18 120.8(2) . .
C20 C19 H19 119.6 . .
C15 C20 H20 121.2 . .
C19 C20 C15 117.7(2) . .
C19 C20 H20 121.2 . .
N2 C21 H21 120.6 . .
N2 C21 C22 118.79(18) . .
C22 C21 H21 120.6 . .
N3 C22 C21 115.24(18) . .
N3 C22 C23 123.2(2) . .
C23 C22 C21 121.49(19) . .
C22 C23 H23 120.4 . .
C22 C23 C24 119.2(2) . .
C24 C23 H23 120.4 . .
C23 C24 H24 120.7 . .
C25 C24 C23 118.5(2) . .
C25 C24 H24 120.7 . .
C24 C25 H25 120.0 . .
C24 C25 C26 119.9(2) . .
C26 C25 H25 120.0 . .
N3 C26 C25 122.6(2) . .
N3 C26 C27 116.2(3) . .
C25 C26 C27 121.2(2) . .
C26 C27 H27A 109.5 . .
C26 C27 H27B 109.5 . .
C26 C27 H27C 109.5 . .
H27A C27 H27B 109.5 . .
H27A C27 H27C 109.5 . .
H27B C27 H27C 109.5 . .
C10 C28 H28 115.7 . .
C10 C28 C29 128.5(2) . .
C29 C28 H28 115.7 . .
C28 C29 H29 118.2 . .
C30 C29 C28 123.5(2) . .
C30 C29 H29 118.2 . .
N4 C30 C31 107.70(17) . .
C29 C30 N4 124.1(2) . .
C29 C30 C31 128.16(19) . .
C30 C31 C39 112.5(2) . .
C32 C31 C30 101.51(18) . .
C32 C31 C38 110.5(2) . .
C32 C31 C39 108.7(2) . .
C38 C31 C30 111.9(2) . .
C38 C31 C39 111.3(2) . .
C33 C32 C31 109.5(2) . .
C37 C32 C31 129.9(2) . .
C37 C32 C33 120.6(2) . .
C32 C33 N4 109.5(2) . .
C32 C33 C34 121.3(2) . .
C34 C33 N4 129.2(2) . .
C33 C34 H34 121.4 . .
C33 C34 C35 117.2(3) . .
C35 C34 H34 121.4 . .
C34 C35 H35 119.1 . .
C36 C35 C34 121.7(3) . .
C36 C35 H35 119.1 . .
C35 C36 H36 119.8 . .
C35 C36 C37 120.4(3) . .
C37 C36 H36 119.8 . .
C32 C37 C36 118.9(3) . .
C32 C37 H37 120.6 . .
C36 C37 H37 120.6 . .
C31 C38 H38A 109.5 . .
C31 C38 H38B 109.5 . .
C31 C38 H38C 109.5 . .
H38A C38 H38B 109.5 . .
H38A C38 H38C 109.5 . .
H38B C38 H38C 109.5 . .
C31 C39 H39A 109.5 . .
C31 C39 H39B 109.5 . .
C31 C39 H39C 109.5 . .
H39A C39 H39B 109.5 . .
H39A C39 H39C 109.5 . .
H39B C39 H39C 109.5 . .
N4 C40 H40A 109.5 . .
N4 C40 H40B 109.5 . .
N4 C40 H40C 109.5 . .
H40A C40 H40B 109.5 . .
H40A C40 H40C 109.5 . .
H40B C40 H40C 109.5 . .
N5 C41 H41A 109.0 . .
N5 C41 H41B 109.0 . .
N5 C41 C42 112.9(3) . .
H41A C41 H41B 107.8 . .
C42 C41 H41A 109.0 . .
C42 C41 H41B 109.0 . .
C41 C42 H42A 109.5 . .
C41 C42 H42B 109.5 . .
C41 C42 H42C 109.5 . .
H42A C42 H42B 109.5 . .
H42A C42 H42C 109.5 . .
H42B C42 H42C 109.5 . .
N5 C43 H43A 108.9 . .
N5 C43 H43B 108.9 . .
N5 C43 C44 113.2(3) . .
H43A C43 H43B 107.7 . .
C44 C43 H43A 108.9 . .
C44 C43 H43B 108.9 . .
C43 C44 H44A 109.5 . .
C43 C44 H44B 109.5 . .
C43 C44 H44C 109.5 . .
H44A C44 H44B 109.5 . .
H44A C44 H44C 109.5 . .
H44B C44 H44C 109.5 . .
H12C C12A H12D 108.1 . .
C13A C12A H12C 109.5 . .
C13A C12A H12D 109.5 . .
C11A C12A H12C 109.5 . .
C11A C12A H12D 109.5 . .
C11A C12A C13A 110.7(19) . .
C8 C13A C12A 103.4(12) . .
C8 C13A H13C 111.1 . .
C8 C13A H13D 111.1 . .
C12A C13A H13C 111.1 . .
C12A C13A H13D 111.1 . .
H13C C13A H13D 109.1 . .
C10 C11A H11C 109.6 . .
C10 C11A H11D 109.6 . .
C12A C11A C10 110.5(18) . .
C12A C11A H11C 109.6 . .
C12A C11A H11D 109.6 . .
H11C C11A H11D 108.1 . .

loop_
_geom_bond_atom_site_label_1
_geom_bond_atom_site_label_2
_geom_bond_distance
_geom_bond_site_symmetry_2
O1 C5 1.373(2) .
O1 C9 1.385(2) .
O2 C14 1.209(3) .
N1 N2 1.366(2) .
N1 C7 1.503(2) .
N1 C14 1.391(2) .
N2 C21 1.273(3) .
N3 C22 1.343(3) .
N3 C26 1.357(3) .
N4 C30 1.375(3) .
N4 C33 1.392(3) .
N4 C40 1.439(3) .
N5 C3 1.378(3) .
N5 C41 1.452(3) .
N5 C43 1.452(3) .
C1 H1 0.9300 .
C1 C2 1.373(3) .
C1 C6 1.391(3) .
C2 H2 0.9300 .
C2 C3 1.414(3) .
C3 C4 1.398(3) .
C4 H4 0.9300 .
C4 C5 1.383(3) .
C5 C6 1.385(3) .
C6 C7 1.510(3) .
C7 C8 1.506(3) .
C7 C16 1.526(3) .
C8 C9 1.339(3) .
C8 C13 1.514(4) .
C8 C13A 1.526(17) .
C9 C10 1.459(3) .
C10 C11 1.515(5) .
C10 C28 1.352(3) .
C10 C11A 1.54(3) .
C11 H11A 0.9700 .
C11 H11B 0.9700 .
C11 C12 1.523(4) .
C12 H12A 0.9700 .
C12 H12B 0.9700 .
C12 C13 1.530(5) .
C13 H13A 0.9700 .
C13 H13B 0.9700 .
C14 C15 1.476(3) .
C15 C16 1.375(3) .
C15 C20 1.390(3) .
C16 C17 1.373(3) .
C17 H17 0.9300 .
C17 C18 1.389(3) .
C18 H18 0.9300 .
C18 C19 1.380(4) .
C19 H19 0.9300 .
C19 C20 1.375(4) .
C20 H20 0.9300 .
C21 H21 0.9300 .
C21 C22 1.478(3) .
C22 C23 1.376(3) .
C23 H23 0.9300 .
C23 C24 1.379(3) .
C24 H24 0.9300 .
C24 C25 1.361(4) .
C25 H25 0.9300 .
C25 C26 1.376(4) .
C26 C27 1.513(4) .
C27 H27A 0.9600 .
C27 H27B 0.9600 .
C27 H27C 0.9600 .
C28 H28 0.9300 .
C28 C29 1.433(3) .
C29 H29 0.9300 .
C29 C30 1.360(3) .
C30 C31 1.539(3) .
C31 C32 1.514(3) .
C31 C38 1.525(4) .
C31 C39 1.540(4) .
C32 C33 1.383(4) .
C32 C37 1.374(3) .
C33 C34 1.385(3) .
C34 H34 0.9300 .
C34 C35 1.395(4) .
C35 H35 0.9300 .
C35 C36 1.366(5) .
C36 H36 0.9300 .
C36 C37 1.386(4) .
C37 H37 0.9300 .
C38 H38A 0.9600 .
C38 H38B 0.9600 .
C38 H38C 0.9600 .
C39 H39A 0.9600 .
C39 H39B 0.9600 .
C39 H39C 0.9600 .
C40 H40A 0.9600 .
C40 H40B 0.9600 .
C40 H40C 0.9600 .
C41 H41A 0.9700 .
C41 H41B 0.9700 .
C41 C42 1.505(5) .
C42 H42A 0.9600 .
C42 H42B 0.9600 .
C42 H42C 0.9600 .
C43 H43A 0.9700 .
C43 H43B 0.9700 .
C43 C44 1.481(5) .
C44 H44A 0.9600 .
C44 H44B 0.9600 .
C44 H44C 0.9600 .
C12A H12C 0.9700 .
C12A H12D 0.9700 .
C12A C13A 1.526(17) .
C12A C11A 1.519(18) .
C13A H13C 0.9700 .
C13A H13D 0.9700 .
C11A H11C 0.9700 .
C11A H11D 0.9700 .

loop_
_geom_torsion_atom_site_label_1
_geom_torsion_atom_site_label_2
_geom_torsion_atom_site_label_3
_geom_torsion_atom_site_label_4
_geom_torsion
_geom_torsion_site_symmetry_1
_geom_torsion_site_symmetry_2
_geom_torsion_site_symmetry_3
_geom_torsion_site_symmetry_4
O1 C5 C6 C1 178.09(18) . . . .
O1 C5 C6 C7 -4.2(3) . . . .
O1 C9 C10 C11 -174.0(2) . . . .
O1 C9 C10 C28 10.3(3) . . . .
O1 C9 C10 C11A -160.1(9) . . . .
O2 C14 C15 C16 179.7(2) . . . .
O2 C14 C15 C20 -3.0(4) . . . .
N1 N2 C21 C22 -176.49(17) . . . .
N1 C7 C8 C9 -132.16(19) . . . .
N1 C7 C8 C13 50.1(3) . . . .
N1 C7 C8 C13A 62.9(13) . . . .
N1 C7 C16 C15 7.1(2) . . . .
N1 C7 C16 C17 -171.0(2) . . . .
N1 C14 C15 C16 -1.9(2) . . . .
N1 C14 C15 C20 175.4(2) . . . .
N2 N1 C7 C6 -65.8(3) . . . .
N2 N1 C7 C8 60.2(3) . . . .
N2 N1 C7 C16 177.43(19) . . . .
N2 N1 C14 O2 0.0(3) . . . .
N2 N1 C14 C15 -178.50(17) . . . .
N2 C21 C22 N3 175.29(19) . . . .
N2 C21 C22 C23 -3.0(3) . . . .
N3 C22 C23 C24 0.5(3) . . . .
N4 C30 C31 C32 -0.6(2) . . . .
N4 C30 C31 C38 -118.4(2) . . . .
N4 C30 C31 C39 115.4(2) . . . .
N4 C33 C34 C35 -179.9(3) . . . .
N5 C3 C4 C5 -179.3(2) . . . .
C1 C2 C3 N5 178.1(2) . . . .
C1 C2 C3 C4 -2.0(3) . . . .
C1 C6 C7 N1 -48.6(2) . . . .
C1 C6 C7 C8 -175.47(18) . . . .
C1 C6 C7 C16 60.2(2) . . . .
C2 C1 C6 C5 0.7(3) . . . .
C2 C1 C6 C7 -177.0(2) . . . .
C2 C3 C4 C5 0.8(3) . . . .
C3 N5 C41 C42 83.9(4) . . . .
C3 N5 C43 C44 92.5(4) . . . .
C3 C4 C5 O1 -178.79(19) . . . .
C3 C4 C5 C6 1.2(3) . . . .
C4 C5 C6 C1 -1.9(3) . . . .
C4 C5 C6 C7 175.81(18) . . . .
C5 O1 C9 C8 -0.1(3) . . . .
C5 O1 C9 C10 -179.00(17) . . . .
C5 C6 C7 N1 133.81(18) . . . .
C5 C6 C7 C8 6.9(3) . . . .
C5 C6 C7 C16 -117.4(2) . . . .
C6 C1 C2 C3 1.3(4) . . . .
C6 C7 C8 C9 -6.8(3) . . . .
C6 C7 C8 C13 175.5(2) . . . .
C6 C7 C8 C13A -171.7(13) . . . .
C6 C7 C16 C15 -109.08(19) . . . .
C6 C7 C16 C17 72.8(3) . . . .
C7 N1 N2 C21 -4.4(3) . . . .
C7 N1 C14 O2 -174.6(2) . . . .
C7 N1 C14 C15 6.9(2) . . . .
C7 C8 C9 O1 3.7(3) . . . .
C7 C8 C9 C10 -177.51(18) . . . .
C7 C8 C13 C12 145.5(2) . . . .
C7 C8 C13A C12A -165.3(14) . . . .
C7 C16 C17 C18 178.9(2) . . . .
C8 C7 C16 C15 126.13(19) . . . .
C8 C7 C16 C17 -52.0(3) . . . .
C8 C9 C10 C11 7.1(3) . . . .
C8 C9 C10 C28 -168.6(2) . . . .
C8 C9 C10 C11A 21.0(9) . . . .
C9 O1 C5 C4 -179.64(18) . . . .
C9 O1 C5 C6 0.3(3) . . . .
C9 C8 C13 C12 -32.4(4) . . . .
C9 C8 C13A C12A 30(2) . . . .
C9 C10 C11 C12 18.7(4) . . . .
C9 C10 C28 C29 -177.5(2) . . . .
C9 C10 C11A C12A -46.4(17) . . . .
C10 C11 C12 C13 -49.7(4) . . . .
C10 C28 C29 C30 -175.5(2) . . . .
C11 C10 C28 C29 7.0(4) . . . .
C11 C12 C13 C8 56.8(4) . . . .
C13 C8 C9 O1 -178.5(2) . . . .
C13 C8 C9 C10 0.3(3) . . . .
C14 N1 N2 C21 -178.2(2) . . . .
C14 N1 C7 C6 108.17(19) . . . .
C14 N1 C7 C8 -125.80(19) . . . .
C14 N1 C7 C16 -8.6(2) . . . .
C14 C15 C16 C7 -3.7(3) . . . .
C14 C15 C16 C17 174.6(2) . . . .
C14 C15 C20 C19 -174.6(2) . . . .
C15 C16 C17 C18 1.0(4) . . . .
C16 C7 C8 C9 117.8(2) . . . .
C16 C7 C8 C13 -60.0(3) . . . .
C16 C7 C8 C13A -47.2(13) . . . .
C16 C15 C20 C19 2.3(4) . . . .
C16 C17 C18 C19 1.4(4) . . . .
C17 C18 C19 C20 -1.9(4) . . . .
C18 C19 C20 C15 0.0(4) . . . .
C20 C15 C16 C7 178.9(2) . . . .
C20 C15 C16 C17 -2.9(3) . . . .
C21 C22 C23 C24 178.6(2) . . . .
C22 N3 C26 C25 -0.1(3) . . . .
C22 N3 C26 C27 177.8(2) . . . .
C22 C23 C24 C25 0.1(4) . . . .
C23 C24 C25 C26 -0.7(4) . . . .
C24 C25 C26 N3 0.7(4) . . . .
C24 C25 C26 C27 -177.1(3) . . . .
C26 N3 C22 C21 -178.76(18) . . . .
C26 N3 C22 C23 -0.5(3) . . . .
C28 C10 C11 C12 -165.7(3) . . . .
C28 C10 C11A C12A 144.7(11) . . . .
C28 C29 C30 N4 -175.5(2) . . . .
C28 C29 C30 C31 7.5(4) . . . .
C29 C30 C31 C32 176.8(2) . . . .
C29 C30 C31 C38 59.0(3) . . . .
C29 C30 C31 C39 -67.2(3) . . . .
C30 N4 C33 C32 1.2(3) . . . .
C30 N4 C33 C34 -178.0(2) . . . .
C30 C31 C32 C33 1.3(3) . . . .
C30 C31 C32 C37 -179.7(3) . . . .
C31 C32 C33 N4 -1.6(3) . . . .
C31 C32 C33 C34 177.7(2) . . . .
C31 C32 C37 C36 -177.8(3) . . . .
C32 C33 C34 C35 1.0(4) . . . .
C33 N4 C30 C29 -177.9(2) . . . .
C33 N4 C30 C31 -0.3(3) . . . .
C33 C32 C37 C36 1.1(5) . . . .
C33 C34 C35 C36 -0.3(5) . . . .
C34 C35 C36 C37 0.0(5) . . . .
C35 C36 C37 C32 -0.4(5) . . . .
C37 C32 C33 N4 179.3(3) . . . .
C37 C32 C33 C34 -1.4(4) . . . .
C38 C31 C32 C33 120.1(3) . . . .
C38 C31 C32 C37 -60.9(4) . . . .
C39 C31 C32 C33 -117.4(3) . . . .
C39 C31 C32 C37 61.6(4) . . . .
C40 N4 C30 C29 2.9(4) . . . .
C40 N4 C30 C31 -179.5(2) . . . .
C40 N4 C33 C32 -179.5(3) . . . .
C40 N4 C33 C34 1.2(4) . . . .
C41 N5 C3 C2 2.7(4) . . . .
C41 N5 C3 C4 -177.3(2) . . . .
C41 N5 C43 C44 -83.8(4) . . . .
C43 N5 C3 C2 -173.3(2) . . . .
C43 N5 C3 C4 6.7(4) . . . .
C43 N5 C41 C42 -99.9(3) . . . .
C13A C8 C9 O1 166.5(13) . . . .
C13A C8 C9 C10 -14.8(13) . . . .
C13A C12A C11A C10 69(2) . . . .
C11A C10 C28 C29 -9.7(12) . . . .
C11A C12A C13A C8 -56(3) . . . .
